data_1542837
loop_
_publ_author_name
'Krishna, Gamidi Rama'
'Devarapalli, Ramesh'
'Prusty, Rajesh'
'Liu, Tiandong'
'Fraser, Cassandra L.'
'Ramamurty, Upadrasta'
'Reddy, Chilla Malla'

_publ_section_title
;
 Structure--mechanical property correlations in mechanochromic luminescent
 crystals of boron difluoride dibenzoylmethane derivatives
;
_journal_coeditor_code ED5006SUP1
_journal_issue 6
_journal_name_full IUCrJ
_journal_page_first 611
_journal_page_last 619
_journal_paper_doi 10.1107/S2052252515015134
_journal_volume 2
_journal_year 2015
_chemical_formula_moiety 'C17 H15 B F2 O4'
_chemical_formula_sum 'C17 H15 B F2 O4'
_chemical_formula_weight 332.10
_chemical_name_systematic
;
 ? 
;
_space_group_crystal_system monoclinic
_space_group_IT_number 15
_space_group_name_Hall '-C 2yc'
_space_group_name_H-M_alt 'C 1 2/c 1'
_symmetry_space_group_name_Hall '-C 2yc'
_symmetry_space_group_name_H-M 'C 1 2/c 1'
_atom_sites_solution_hydrogens geom
_atom_sites_solution_primary iterative
_atom_sites_solution_secondary difmap
_cell_angle_alpha 90.00
_cell_angle_beta 98.208(2)
_cell_angle_gamma 90.00
_cell_formula_units_Z 4
_cell_length_a 21.1854(15)
_cell_length_b 7.0826(5)
_cell_length_c 10.0747(7)
_cell_measurement_reflns_used 7514
_cell_measurement_temperature 100
_cell_measurement_theta_max 31.565
_cell_measurement_theta_min 3.014
_cell_volume 1496.20(18)
_computing_cell_refinement 'SAINT v7.68A (Bruker, 2009)'
_computing_data_reduction 'SAINT v7.68A (Bruker, 2009)'
_computing_molecular_graphics 'Olex2 (Dolomanov et al., 2009)'
_computing_publication_material 'Olex2 (Dolomanov et al., 2009)'
_computing_structure_refinement 'ShelXL (Sheldrick, 2008)'
_computing_structure_solution 'olex2.solve (Bourhis et al., 2015)'
_diffrn_ambient_temperature 100
_diffrn_measured_fraction_theta_full 0.998
_diffrn_measured_fraction_theta_max 0.998
_diffrn_measurement_device_type 'Bruker APEX-II CCD'
_diffrn_measurement_method '\f and \w scans'
_diffrn_radiation_monochromator graphite
_diffrn_radiation_type MoK\a
_diffrn_radiation_wavelength 0.71073
_diffrn_reflns_av_R_equivalents 0.0261
_diffrn_reflns_av_unetI/netI 0.0187
_diffrn_reflns_limit_h_max 27
_diffrn_reflns_limit_h_min -27
_diffrn_reflns_limit_k_max 9
_diffrn_reflns_limit_k_min -9
_diffrn_reflns_limit_l_max 11
_diffrn_reflns_limit_l_min -13
_diffrn_reflns_number 13225
_diffrn_reflns_theta_full 28.00
_diffrn_reflns_theta_max 28.00
_diffrn_reflns_theta_min 1.94
_diffrn_source 'fine-focus sealed tube'
_diffrn_standards_number 0
_exptl_absorpt_coefficient_mu 0.119
_exptl_absorpt_correction_T_max 0.7462
_exptl_absorpt_correction_T_min 0.6950
_exptl_absorpt_correction_type multi-scan
_exptl_absorpt_process_details
;
SADABS-2008/1 (Bruker,2008) was used for absorption correction.
wR2(int) was 0.1263 before and 0.0401 after correction.
The Ratio of minimum to maximum transmission is 0.9314.
The \l/2 correction factor is 0.0015.
;
_exptl_crystal_colour green
_exptl_crystal_colour_primary green
_exptl_crystal_density_diffrn 1.474
_exptl_crystal_density_method 'not measured'
_exptl_crystal_description needle
_exptl_crystal_F_000 688
_exptl_crystal_size_max 0.4
_exptl_crystal_size_mid 0.2
_exptl_crystal_size_min 0.1
_refine_diff_density_max 0.361
_refine_diff_density_min -0.216
_refine_diff_density_rms 0.051
_refine_ls_extinction_coef 0.0139(15)
_refine_ls_extinction_expression Fc^*^=kFc[1+0.001xFc^2^\l^3^/sin(2\q)]^-1/4^
_refine_ls_extinction_method SHELXL
_refine_ls_goodness_of_fit_ref 1.081
_refine_ls_hydrogen_treatment constr
_refine_ls_matrix_type full
_refine_ls_number_parameters 112
_refine_ls_number_reflns 1811
_refine_ls_number_restraints 0
_refine_ls_restrained_S_all 1.081
_refine_ls_R_factor_all 0.0359
_refine_ls_R_factor_gt 0.0327
_refine_ls_shift/su_max 0.001
_refine_ls_shift/su_mean 0.000
_refine_ls_structure_factor_coef Fsqd
_refine_ls_weighting_details 'calc w=1/[\s^2^(Fo^2^)+(0.0514P)^2^+0.8028P] where P=(Fo^2^+2Fc^2^)/3'
_refine_ls_weighting_scheme calc
_refine_ls_wR_factor_gt 0.0924
_refine_ls_wR_factor_ref 0.0948
_reflns_number_gt 1657
_reflns_number_total 1811
_reflns_threshold_expression >2sigma(I)
_cod_data_source_file ed5006.cif
_cod_data_source_block bf2dbmome2_a
_cod_database_code 1542837
_publcif_datablock.id {3618642e-4fb4-4839-a1fb-f63d47595a38}

_olex2_refinement_description
;
1. Fixed Uiso
 At 1.2 times of:
  All C(H) groups
 At 1.5 times of:
  All C(H,H,H) groups
2.a Aromatic/amide H refined with riding coordinates:
 C4(H2), C5(H3), C7(H5), C8(H6), C2(H9)
2.b Idealised Me refined as rotating group:
 C9(H7a,H7b,H7c)
;
_olex2_submission_special_instructions 'No special instructions were received'

loop_
_space_group_symop_id
_space_group_symop_operation_xyz
1 'x, y, z'
2 '-x, y, -z+1/2'
3 'x+1/2, y+1/2, z'
4 '-x+1/2, y+1/2, -z+1/2'
5 '-x, -y, -z'
6 'x, -y, z-1/2'
7 '-x+1/2, -y+1/2, -z'
8 'x+1/2, -y+1/2, z-1/2'

loop_
_atom_site_label
_atom_site_type_symbol
_atom_site_fract_x
_atom_site_fract_y
_atom_site_fract_z
_atom_site_U_iso_or_equiv
_atom_site_adp_type
_atom_site_occupancy
_atom_site_calc_flag
_atom_site_site_symmetry_order
_atom_site_refinement_flags_posn
_atom_site_refinement_flags_adp
_atom_site_refinement_flags_occupancy
B1 B 0.5000 0.06398(19) 0.2500 0.0147(3) Uani 1 d 2 S T P
C1 C 0.41783(4) 0.45810(12) 0.40667(9) 0.0133(2) Uani 1 d 1 . . .
C2 C 0.38118(4) 0.34871(13) 0.48329(10) 0.0162(2) Uani 1 d 1 . . .
H2 H 0.3836 0.2177 0.4801 0.019 Uiso 1 calc 1 R . .
C3 C 0.34166(5) 0.43343(14) 0.56332(10) 0.0184(2) Uani 1 d 1 . . .
H3 H 0.3176 0.3595 0.6137 0.022 Uiso 1 calc 1 R . .
C4 C 0.33771(4) 0.63041(14) 0.56867(9) 0.0157(2) Uani 1 d 1 . . .
C5 C 0.37337(4) 0.74130(14) 0.49256(10) 0.0173(2) Uani 1 d 1 . . .
H5 H 0.3706 0.8722 0.4953 0.021 Uiso 1 calc 1 R . .
C6 C 0.41314(4) 0.65471(13) 0.41262(10) 0.0168(2) Uani 1 d 1 . . .
H6 H 0.4371 0.7288 0.3621 0.020 Uiso 1 calc 1 R . .
C7 C 0.29790(5) 0.90162(15) 0.67053(11) 0.0239(2) Uani 1 d 1 . . .
H7A H 0.3402 0.9429 0.7057 0.036 Uiso 1 calc 1 GR . .
H7B H 0.2691 0.9333 0.7326 0.036 Uiso 1 calc 1 GR . .
H7C H 0.2844 0.9630 0.5863 0.036 Uiso 1 calc 1 GR . .
C8 C 0.46058(4) 0.36583(13) 0.32466(9) 0.0128(2) Uani 1 d 1 . . .
C9 C 0.5000 0.46405(18) 0.2500 0.0150(3) Uani 1 d 2 S T P
H9 H 0.5000 0.5954 0.2500 0.018 Uiso 1 calc 2 RS T P
F1 F 0.53917(3) -0.04842(8) 0.33814(6) 0.02054(18) Uani 1 d 1 . . .
O1 O 0.45954(3) 0.18135(9) 0.32582(7) 0.01788(19) Uani 1 d 1 . . .
O2 O 0.29794(3) 0.70101(10) 0.65105(8) 0.0219(2) Uani 1 d 1 . . .

loop_
_atom_site_aniso_label
_atom_site_aniso_U_11
_atom_site_aniso_U_22
_atom_site_aniso_U_33
_atom_site_aniso_U_23
_atom_site_aniso_U_13
_atom_site_aniso_U_12
B1 0.0173(6) 0.0096(6) 0.0178(7) 0.000 0.0043(5) 0.000
C1 0.0136(4) 0.0129(4) 0.0131(4) 0.0002(3) 0.0013(3) 0.0002(3)
C2 0.0172(4) 0.0123(4) 0.0194(5) 0.0020(3) 0.0037(3) 0.0001(3)
C3 0.0183(4) 0.0174(5) 0.0209(5) 0.0038(3) 0.0073(4) -0.0007(3)
C4 0.0135(4) 0.0183(5) 0.0156(5) -0.0010(3) 0.0030(3) 0.0018(3)
C5 0.0197(5) 0.0123(4) 0.0208(5) -0.0015(3) 0.0054(4) 0.0006(3)
C6 0.0194(4) 0.0134(4) 0.0189(5) 0.0003(3) 0.0074(3) -0.0014(3)
C7 0.0217(5) 0.0222(5) 0.0296(6) -0.0068(4) 0.0094(4) 0.0038(4)
C8 0.0139(4) 0.0113(4) 0.0125(4) -0.0001(3) -0.0004(3) 0.0004(3)
C9 0.0173(6) 0.0108(5) 0.0174(6) 0.000 0.0039(5) 0.000
F1 0.0204(3) 0.0192(3) 0.0218(3) 0.0047(2) 0.0021(2) 0.0032(2)
O1 0.0229(4) 0.0099(3) 0.0230(4) 0.0001(2) 0.0104(3) -0.0004(2)
O2 0.0216(4) 0.0212(4) 0.0257(4) -0.0016(3) 0.0126(3) 0.0030(3)

loop_
_atom_type_symbol
_atom_type_description
_atom_type_scat_dispersion_real
_atom_type_scat_dispersion_imag
_atom_type_scat_source
C C 0.0033 0.0016 'International Tables Vol C Tables 4.2.6.8 and 6.1.1.4'
H H 0.0000 0.0000 'International Tables Vol C Tables 4.2.6.8 and 6.1.1.4'
B B 0.0013 0.0007 'International Tables Vol C Tables 4.2.6.8 and 6.1.1.4'
F F 0.0171 0.0103 'International Tables Vol C Tables 4.2.6.8 and 6.1.1.4'
O O 0.0106 0.0060 'International Tables Vol C Tables 4.2.6.8 and 6.1.1.4'

loop_
_geom_angle_atom_site_label_1
_geom_angle_atom_site_label_2
_geom_angle_atom_site_label_3
_geom_angle
_geom_angle_site_symmetry_1
_geom_angle_site_symmetry_3
F1 B1 F1 109.45(11) 2_655 .
F1 B1 O1 108.47(4) . 2_655
F1 B1 O1 108.46(4) 2_655 .
F1 B1 O1 109.34(4) 2_655 2_655
F1 B1 O1 109.34(4) . .
O1 B1 O1 111.76(10) 2_655 .
C2 C1 C8 119.95(8) . .
C6 C1 C2 118.55(8) . .
C6 C1 C8 121.49(8) . .
C3 C2 C1 120.72(9) . .
C2 C3 C4 120.05(8) . .
C5 C4 C3 120.06(8) . .
O2 C4 C3 115.85(8) . .
O2 C4 C5 124.10(9) . .
C6 C5 C4 119.46(9) . .
C5 C6 C1 121.17(8) . .
C9 C8 C1 123.41(9) . .
O1 C8 C1 115.38(8) . .
O1 C8 C9 121.21(8) . .
C8 C9 C8 119.84(11) . 2_655
C8 O1 B1 122.99(7) . .
C4 O2 C7 117.41(8) . .

loop_
_geom_bond_atom_site_label_1
_geom_bond_atom_site_label_2
_geom_bond_distance
_geom_bond_site_symmetry_2
B1 F1 1.3786(10) 2_655
B1 F1 1.3786(10) .
B1 O1 1.4819(10) 2_655
B1 O1 1.4819(10) .
C1 C2 1.4038(12) .
C1 C6 1.3979(12) .
C1 C8 1.4641(12) .
C2 C3 1.3797(13) .
C3 C4 1.3991(13) .
C4 C5 1.3931(13) .
C4 O2 1.3596(11) .
C5 C6 1.3887(13) .
C7 O2 1.4343(12) .
C8 C9 1.3880(11) .
C8 O1 1.3068(11) .
C9 C8 1.3880(11) 2_655
